data_1508126
loop_
_publ_author_name
'Li, Jian-Rong'
'Zhou, Hong-Cai'

_publ_section_title
;
 Bridging-ligand-substitution strategy for the preparation of
 metal-organic polyhedra.
;
_journal_issue 10
_journal_name_full 'Nature chemistry'
_journal_page_first 893
_journal_page_last 898
_journal_paper_doi 10.1038/nchem.803
_journal_volume 2
_journal_year 2010
_chemical_formula_moiety 'C192 H98 Cu24 O128'
_chemical_formula_sum 'C192 H98 Cu24 O128'
_chemical_formula_weight 5977.66
_chemical_name_systematic
; 
 ? 
;
_space_group_IT_number 15
_symmetry_cell_setting monoclinic
_symmetry_space_group_name_Hall '-C 2yc'
_symmetry_space_group_name_H-M 'C 1 2/c 1'
_atom_sites_solution_hydrogens geom
_atom_sites_solution_primary direct
_atom_sites_solution_secondary difmap
_audit_creation_method SHELXL-97
_cell_angle_alpha 90.00
_cell_angle_beta 92.420(10)
_cell_angle_gamma 90.00
_cell_formula_units_Z 4
_cell_length_a 35.49(3)
_cell_length_b 32.46(2)
_cell_length_c 35.61(3)
_cell_measurement_reflns_used 9771
_cell_measurement_temperature 110(2)
_cell_measurement_theta_max 22.18
_cell_measurement_theta_min 2.30
_cell_volume 40986(6)
_computing_cell_refinement 'SAINT+ ver. (Bruker, 2001)'
_computing_data_collection 'APEX2  (Bruker, 2008)'
_computing_data_reduction 'SAINT+ ver. (Bruker, 2001)'
_computing_molecular_graphics 'SHELXTL (Sheldrick, 2008)'
_computing_publication_material 'SHELXTL (Sheldrick, 2008)'
_computing_structure_refinement 'SHELXTL (Sheldrick, 2008)'
_computing_structure_solution 'SHELXTL (Sheldrick, 2008)'
_diffrn_ambient_temperature 110(2)
_diffrn_measured_fraction_theta_full 0.993
_diffrn_measured_fraction_theta_max 0.993
_diffrn_measurement_device_type 'Bruker SMART APEX II CCD area detector'
_diffrn_measurement_method 'phi and omega scans'
_diffrn_radiation_monochromator graphite
_diffrn_radiation_source 'fine-focus sealed tube'
_diffrn_radiation_type MoK\a
_diffrn_radiation_wavelength 0.71073
_diffrn_reflns_av_R_equivalents 0.0685
_diffrn_reflns_av_sigmaI/netI 0.0837
_diffrn_reflns_limit_h_max 44
_diffrn_reflns_limit_h_min -44
_diffrn_reflns_limit_k_max 40
_diffrn_reflns_limit_k_min -40
_diffrn_reflns_limit_l_max 44
_diffrn_reflns_limit_l_min -44
_diffrn_reflns_number 195921
_diffrn_reflns_theta_full 26.44
_diffrn_reflns_theta_max 26.44
_diffrn_reflns_theta_min 1.89
_exptl_absorpt_coefficient_mu 1.276
_exptl_absorpt_correction_T_max 0.7007
_exptl_absorpt_correction_T_min 0.7007
_exptl_absorpt_correction_type multi-scan
_exptl_absorpt_process_details 'SADABS (Sheldrick, 2008)'
_exptl_crystal_colour blue
_exptl_crystal_density_diffrn 0.969
_exptl_crystal_density_meas ?
_exptl_crystal_density_method 'not measured'
_exptl_crystal_description cube
_exptl_crystal_F_000 11880
_exptl_crystal_size_max 0.30
_exptl_crystal_size_mid 0.30
_exptl_crystal_size_min 0.30
_platon_squeeze_details
;
;
_refine_diff_density_max 3.214
_refine_diff_density_min -0.552
_refine_diff_density_rms 0.107
_refine_ls_extinction_method none
_refine_ls_goodness_of_fit_ref 1.022
_refine_ls_hydrogen_treatment constr
_refine_ls_matrix_type full
_refine_ls_number_parameters 1513
_refine_ls_number_reflns 41904
_refine_ls_number_restraints 88
_refine_ls_restrained_S_all 1.021
_refine_ls_R_factor_all 0.1095
_refine_ls_R_factor_gt 0.0648
_refine_ls_shift/su_max 0.002
_refine_ls_shift/su_mean 0.000
_refine_ls_structure_factor_coef Fsqd
_refine_ls_weighting_details 'calc w=1/[\s^2^(Fo^2^)+(0.0500P)^2^+200.0000P] where P=(Fo^2^+2Fc^2^)/3'
_refine_ls_weighting_scheme calc
_refine_ls_wR_factor_gt 0.1527
_refine_ls_wR_factor_ref 0.1644
_reflns_number_gt 22123
_reflns_number_total 41904
_reflns_threshold_expression I>2\s(I)
_cod_data_source_file nchem.803-s7.cif
_cod_data_source_block str6
_cod_depositor_comments
;
The following automatic conversions were performed:

'_symmetry_cell_setting' value 'Monoclinic' changed to 'monoclinic'
according to /home/saulius/struct/CIF-dictionaries/cif_core.dic
dictionary named 'cif_core.dic' version 2.4.1 from 2010-06-29.

Automatic conversion script
Id: cif_fix_values 1891 2012-01-12 08:04:46Z andrius 

The following automatic conversions were performed:

'_exptl_crystal_density_meas' value 'not measured' was changed to '?'
- the value is perceived as not measured.

Automatic conversion script
Id: cif_fix_values 3008 2015-01-20 13:52:24Z robertas 
;
_cod_original_cell_volume 40986(55)
_cod_original_sg_symbol_H-M 'C 2/c'
_cod_database_code 1508126

loop_
_symmetry_equiv_pos_as_xyz
'x, y, z'
'-x, y, -z+1/2'
'x+1/2, y+1/2, z'
'-x+1/2, y+1/2, -z+1/2'
'-x, -y, -z'
'x, -y, z-1/2'
'-x+1/2, -y+1/2, -z'
'x+1/2, -y+1/2, z-1/2'

loop_
_atom_site_label
_atom_site_type_symbol
_atom_site_fract_x
_atom_site_fract_y
_atom_site_fract_z
_atom_site_U_iso_or_equiv
_atom_site_adp_type
_atom_site_occupancy
_atom_site_symmetry_multiplicity
_atom_site_calc_flag
_atom_site_refinement_flags
_atom_site_disorder_assembly
_atom_site_disorder_group
Cu1 Cu 0.578614(18) 0.51631(2) 0.112974(18) 0.04495(18) Uani 1 1 d . . .
Cu2 Cu 0.622957(18) 0.57173(2) 0.085446(17) 0.04256(17) Uani 1 1 d . . .
Cu3 Cu 0.812905(17) 0.62952(2) 0.276310(17) 0.04025(17) Uani 1 1 d . . .
Cu4 Cu 0.796171(17) 0.65858(2) 0.209627(17) 0.03952(16) Uani 1 1 d . . .
Cu5 Cu 0.991205(18) 0.85239(2) 0.155523(19) 0.04386(17) Uani 1 1 d . . .
Cu6 Cu 0.930806(17) 0.82732(2) 0.118149(18) 0.04224(17) Uani 1 1 d . . .
Cu7 Cu 0.978892(18) 0.54988(2) 0.045274(18) 0.04245(17) Uani 1 1 d . . .
Cu8 Cu 0.920969(18) 0.59751(2) 0.034980(17) 0.04199(17) Uani 1 1 d . . .
Cu9 Cu 0.921363(18) 0.67988(2) -0.226300(18) 0.04263(17) Uani 1 1 d . . .
Cu10 Cu 0.876975(18) 0.69782(2) -0.172109(18) 0.04176(17) Uani 1 1 d . . .
Cu11 Cu 0.744077(18) 0.44688(2) -0.11836(2) 0.04514(18) Uani 1 1 d . . .
Cu12 Cu 0.745456(18) 0.52023(2) -0.08829(2) 0.04482(18) Uani 1 1 d . . .
O1 O 0.61753(11) 0.51042(13) 0.15335(10) 0.0556(11) Uani 1 1 d . . .
O2 O 0.65484(10) 0.55929(13) 0.13022(11) 0.0547(11) Uani 1 1 d . . .
O3 O 0.77103(10) 0.59139(12) 0.26472(9) 0.0448(9) Uani 1 1 d . . .
O4 O 0.75850(10) 0.61502(12) 0.20624(10) 0.0454(9) Uani 1 1 d . . .
O5 O 0.85185(10) 0.67207(12) 0.27839(10) 0.0501(10) Uani 1 1 d . . .
O6 O 0.83680(10) 0.69778(12) 0.22151(10) 0.0504(10) Uani 1 1 d . . .
O7 O 0.97144(11) 0.81921(13) 0.19621(11) 0.0537(10) Uani 1 1 d . . .
O8 O 0.91879(10) 0.79925(12) 0.16476(10) 0.0508(10) Uani 1 1 d . . .
O9 O 1.00243(10) 0.88235(12) 0.10937(10) 0.0511(10) Uani 1 1 d . . .
O10 O 0.95120(10) 0.85907(12) 0.07707(10) 0.0504(10) Uani 1 1 d . . .
O11 O 0.95381(10) 0.96813(12) -0.06983(11) 0.0515(10) Uani 1 1 d . . .
O12 O 0.91536(10) 0.92245(12) -0.04477(10) 0.0502(10) Uani 1 1 d . . .
O13 O 0.94241(11) 0.93726(13) -0.13993(11) 0.0557(11) Uani 1 1 d . . .
O14 O 0.90481(11) 0.88874(12) -0.11565(10) 0.0521(10) Uani 1 1 d . . .
O15 O 0.94291(10) 0.73367(12) -0.21383(11) 0.0514(10) Uani 1 1 d . . .
O16 O 0.90396(10) 0.75004(11) -0.16858(10) 0.0486(10) Uani 1 1 d . . .
O17 O 0.89153(11) 0.62842(12) -0.22959(11) 0.0522(10) Uani 1 1 d . . .
O18 O 0.85556(11) 0.64321(13) -0.18083(12) 0.0585(11) Uani 1 1 d . . .
O19 O 0.77633(11) 0.47210(12) -0.15596(11) 0.0523(10) Uani 1 1 d . . .
O20 O 0.77424(10) 0.53549(12) -0.13204(11) 0.0513(10) Uani 1 1 d . . .
O21 O 0.71295(11) 0.43166(12) -0.07647(12) 0.0582(11) Uani 1 1 d . . .
O22 O 0.71677(11) 0.49386(13) -0.04932(11) 0.0565(11) Uani 1 1 d . . .
O23 O 0.60487(10) 0.47649(12) 0.08193(10) 0.0503(10) Uani 1 1 d . . .
O24 O 0.64313(10) 0.52444(13) 0.05905(10) 0.0513(10) Uani 1 1 d . . .
O25 O 0.84743(10) 0.59459(12) 0.24907(9) 0.0459(10) Uani 1 1 d . . .
O26 O 0.83486(10) 0.62137(12) 0.19198(10) 0.0487(10) Uani 1 1 d . . .
O27 O 0.96212(11) 0.54536(13) 0.09663(10) 0.0565(11) Uani 1 1 d . . .
O28 O 0.90841(10) 0.57948(13) 0.08546(10) 0.0503(10) Uani 1 1 d . . .
O29 O 0.98573(11) 0.56208(13) -0.00840(10) 0.0526(11) Uani 1 1 d . . .
O30 O 0.94241(11) 0.61122(13) -0.01400(10) 0.0543(11) Uani 1 1 d . . .
O31 O 0.95252(10) 0.65441(12) -0.18668(10) 0.0505(10) Uani 1 1 d . . .
O32 O 0.91579(11) 0.67188(12) -0.13919(10) 0.0512(10) Uani 1 1 d . . .
O33 O 0.88461(10) 0.70526(12) -0.26071(10) 0.0512(10) Uani 1 1 d . . .
O34 O 0.84563(10) 0.71945(12) -0.21429(11) 0.0498(10) Uani 1 1 d . . .
O35 O 0.72409(10) 0.83130(13) -0.29508(10) 0.0548(11) Uani 1 1 d . . .
O36 O 0.73866(10) 0.80719(12) -0.23718(11) 0.0495(10) Uani 1 1 d . . .
O37 O 1.01418(11) 0.80287(12) 0.13406(11) 0.0529(10) Uani 1 1 d . . .
O38 O 0.96100(10) 0.78015(11) 0.10502(11) 0.0514(10) Uani 1 1 d . . .
O39 O 1.00600(11) 0.59991(12) 0.05936(11) 0.0556(11) Uani 1 1 d . . .
O40 O 0.95402(10) 0.63926(12) 0.05865(10) 0.0503(10) Uani 1 1 d . . .
O41 O 0.94478(10) 0.50519(12) 0.02932(11) 0.0532(10) Uani 1 1 d . . .
O42 O 0.89811(10) 0.54772(13) 0.01214(11) 0.0553(11) Uani 1 1 d . . .
O43 O 0.78980(11) 0.43533(12) -0.08699(11) 0.0530(10) Uani 1 1 d . . .
O44 O 0.79150(11) 0.50040(13) -0.06320(11) 0.0547(11) Uani 1 1 d . . .
O45 O 0.69916(11) 0.46967(12) -0.14493(11) 0.0542(10) Uani 1 1 d . . .
O46 O 0.69886(10) 0.53078(12) -0.11682(12) 0.0517(10) Uani 1 1 d . . .
O47 O 0.54086(10) 0.60151(12) -0.17087(11) 0.0512(10) Uani 1 1 d . . .
O48 O 0.59185(10) 0.62226(13) -0.13606(12) 0.0554(11) Uani 1 1 d . . .
O49 O 0.53754(13) 0.47328(13) 0.13472(12) 0.0713(13) Uani 1 1 d . . .
O50 O 0.66182(14) 0.61497(17) 0.06138(14) 0.0937(17) Uani 1 1 d . . .
O51 O 0.82401(11) 0.60133(14) 0.33069(10) 0.0600(12) Uani 1 1 d . . .
O52 O 0.77864(13) 0.68421(16) 0.15559(12) 0.0773(14) Uani 1 1 d . . .
O53 O 1.04112(12) 0.87356(15) 0.18629(13) 0.0789(14) Uani 1 1 d . . .
O54 O 0.88031(13) 0.80676(16) 0.08639(14) 0.0873(16) Uani 1 1 d . . .
O55 O 0.96231(11) 0.66810(13) -0.26900(11) 0.0595(11) Uani 1 1 d . . .
O56 O 0.83752(14) 0.71476(16) -0.13015(13) 0.0863(16) Uani 1 1 d . . .
O57 O 0.73733(12) 0.38793(12) -0.14718(12) 0.0634(12) Uani 1 1 d . . .
O58 O 0.74999(16) 0.58064(15) -0.06196(15) 0.0984(18) Uani 1 1 d . . .
O59 O 1.02677(10) 0.51046(11) 0.05115(10) 0.0448(9) Uani 1 1 d . . .
O60 O 0.87121(13) 0.63533(16) 0.02666(13) 0.0852(16) Uani 1 1 d . . .
O61 O 0.6419(3) 0.3481(2) 0.0135(4) 0.194(3) Uani 0.50 1 d PDU A 1
H61B H 0.6282 0.3436 0.0317 0.291 Uiso 0.50 1 calc PR A 1
O62 O 0.5796(4) 0.4662(4) -0.2229(2) 0.194(3) Uani 0.50 1 d PDU B 1
H62A H 0.5933 0.4452 -0.2245 0.291 Uiso 0.50 1 calc PR B 1
O63 O 0.8993(4) 0.3684(2) -0.0263(3) 0.194(3) Uani 0.50 1 d PDU C 1
H63B H 0.9199 0.3652 -0.0141 0.291 Uiso 0.50 1 calc PR C 1
O64 O 0.9646(3) 0.5094(2) 0.2305(4) 0.194(3) Uani 0.50 1 d PDU D 1
H64A H 0.9814 0.4998 0.2171 0.291 Uiso 0.50 1 calc PR D 1
O65 O 1.10871(18) 0.6913(6) 0.1080(3) 0.194(3) Uani 0.50 1 d PDU E 1
H65A H 1.1187 0.7128 0.1172 0.291 Uiso 0.50 1 calc PR E 1
O66 O 1.05214(19) 0.5653(3) -0.1299(4) 0.194(3) Uani 0.50 1 d PDU F 1
H66A H 1.0538 0.5720 -0.1525 0.291 Uiso 0.50 1 calc PR F 1
O67 O 0.8046(4) 0.7431(3) -0.37599(19) 0.194(3) Uani 0.50 1 d PDU G 1
H67B H 0.8231 0.7280 -0.3804 0.291 Uiso 0.50 1 calc PR G 1
O68 O 1.0679(3) 0.9678(2) 0.0077(4) 0.194(3) Uani 0.50 1 d PDU H 1
H68A H 1.0803 0.9718 0.0280 0.291 Uiso 0.50 1 calc PR H 1
H44A H 0.6438 0.3601 0.0138 0.080 Uiso 0.50 1 d P I 2
H20A H 1.0601 0.9599 0.0140 0.080 Uiso 0.50 1 d P J 2
H92A H 0.5849 0.4739 -0.2158 0.080 Uiso 0.50 1 d P K 2
H68B H 0.8048 0.7442 -0.3648 0.080 Uiso 0.50 1 d P L 2
H60A H 1.0433 0.5703 -0.1249 0.080 Uiso 0.50 1 d P M 2
H52A H 0.9564 0.5163 0.2256 0.080 Uiso 0.50 1 d P N 2
H76A H 1.0978 0.6947 0.1069 0.080 Uiso 0.50 1 d P O 2
H84A H 0.8987 0.3810 -0.0237 0.080 Uiso 0.50 1 d P P 2
C1 C 0.64562(15) 0.5342(2) 0.15468(15) 0.0451(14) Uani 1 1 d . . .
C2 C 0.67182(15) 0.53046(19) 0.18942(15) 0.0458(14) Uani 1 1 d . . .
C3 C 0.66689(17) 0.5005(2) 0.21578(17) 0.0553(16) Uani 1 1 d . . .
H3A H 0.6475 0.4806 0.2118 0.066 Uiso 1 1 calc R . .
C4 C 0.68985(18) 0.4989(2) 0.24830(17) 0.0646(18) Uani 1 1 d . . .
H4A H 0.6869 0.4774 0.2660 0.078 Uiso 1 1 calc R . .
C5 C 0.71713(16) 0.52911(19) 0.25463(15) 0.0500(15) Uani 1 1 d . . .
H5A H 0.7319 0.5291 0.2775 0.060 Uiso 1 1 calc R . .
C6 C 0.72299(14) 0.55932(17) 0.22780(14) 0.0388(13) Uani 1 1 d . . .
C7 C 0.69983(14) 0.55965(18) 0.19435(14) 0.0428(14) Uani 1 1 d . . .
H7A H 0.7036 0.5798 0.1755 0.051 Uiso 1 1 calc R . .
C8 C 0.75290(13) 0.59150(17) 0.23344(13) 0.0361(12) Uani 1 1 d . . .
C9 C 0.85630(15) 0.69546(19) 0.25139(15) 0.0433(14) Uani 1 1 d . . .
C10 C 0.88941(19) 0.7258(2) 0.25558(17) 0.0699(8) Uani 1 1 d . . .
C11 C 0.90990(18) 0.7288(2) 0.28802(17) 0.0699(8) Uani 1 1 d . . .
H11A H 0.9036 0.7124 0.3090 0.084 Uiso 1 1 calc R . .
C12 C 0.94065(18) 0.7561(2) 0.29116(17) 0.0699(8) Uani 1 1 d . . .
H12A H 0.9550 0.7585 0.3142 0.084 Uiso 1 1 calc R . .
C13 C 0.94969(19) 0.7793(2) 0.26077(16) 0.0699(8) Uani 1 1 d . . .
H13A H 0.9702 0.7981 0.2628 0.084 Uiso 1 1 calc R . .
C14 C 0.92910(19) 0.7754(2) 0.22697(17) 0.0699(8) Uani 1 1 d . . .
C15 C 0.89881(18) 0.7491(2) 0.22432(17) 0.0699(8) Uani 1 1 d . . .
H15A H 0.8843 0.7468 0.2014 0.084 Uiso 1 1 calc R . .
C16 C 0.94041(15) 0.80012(18) 0.19353(16) 0.0447(14) Uani 1 1 d . . .
C17 C 0.98087(16) 0.88034(16) 0.08016(15) 0.0413(13) Uani 1 1 d . . .
C18 C 0.99152(13) 0.90488(13) 0.04642(14) 0.0376(12) Uani 1 1 d D . .
C19 C 1.02674(16) 0.92329(15) 0.04505(16) 0.0516(15) Uani 1 1 d D H .
H19A H 1.0449 0.9194 0.0651 0.062 Uiso 1 1 calc R . .
C20 C 1.03553(16) 0.94720(15) 0.01470(18) 0.0594(17) Uani 1 1 d D . .
C21 C 1.00960(15) 0.95315(14) -0.01461(16) 0.0480(14) Uani 1 1 d D H .
H21A H 1.0158 0.9697 -0.0355 0.058 Uiso 1 1 calc R . .
C22 C 0.97409(14) 0.93475(14) -0.01348(14) 0.0410(13) Uani 1 1 d D . .
C23 C 0.96521(14) 0.91080(13) 0.01686(14) 0.0403(13) Uani 1 1 d D H .
H23A H 0.9410 0.8983 0.0176 0.048 Uiso 1 1 calc R . .
C24 C 0.94528(15) 0.94229(18) -0.04486(14) 0.0401(13) Uani 1 1 d . H .
C25 C 0.93090(16) 0.9005(2) -0.13674(15) 0.0472(15) Uani 1 1 d . . .
C26 C 0.94955(15) 0.86811(18) -0.15866(16) 0.0471(14) Uani 1 1 d . . .
C27 C 0.98221(19) 0.8767(2) -0.1765(2) 0.072(2) Uani 1 1 d . . .
H27A H 0.9935 0.9033 -0.1744 0.086 Uiso 1 1 calc R . .
C28 C 0.9988(2) 0.8456(2) -0.1979(2) 0.082(2) Uani 1 1 d . . .
H28A H 1.0217 0.8510 -0.2098 0.098 Uiso 1 1 calc R . .
C29 C 0.98255(19) 0.8081(2) -0.2018(2) 0.076(2) Uani 1 1 d . . .
H29A H 0.9941 0.7877 -0.2166 0.092 Uiso 1 1 calc R . .
C30 C 0.94878(16) 0.79887(19) -0.18414(16) 0.0494(15) Uani 1 1 d . . .
C31 C 0.93338(15) 0.82908(19) -0.16179(15) 0.0461(14) Uani 1 1 d . . .
H31A H 0.9115 0.8230 -0.1484 0.055 Uiso 1 1 calc R . .
C32 C 0.93044(15) 0.75807(18) -0.18936(15) 0.0419(13) Uani 1 1 d . . .
C33 C 0.86653(15) 0.62050(18) -0.20694(17) 0.0462(14) Uani 1 1 d . . .
C34 C 0.84758(15) 0.57922(18) -0.21143(16) 0.0457(14) Uani 1 1 d . . .
C35 C 0.85427(16) 0.55400(19) -0.24178(18) 0.0536(16) Uani 1 1 d . . .
H35A H 0.8704 0.5633 -0.2606 0.064 Uiso 1 1 calc R . .
C36 C 0.83819(17) 0.5163(2) -0.24512(17) 0.0588(17) Uani 1 1 d . . .
H36A H 0.8422 0.5000 -0.2667 0.071 Uiso 1 1 calc R . .
C37 C 0.81563(15) 0.50136(18) -0.21688(16) 0.0473(14) Uani 1 1 d . . .
H37A H 0.8052 0.4745 -0.2188 0.057 Uiso 1 1 calc R . .
C38 C 0.80869(14) 0.52541(17) -0.18653(15) 0.0401(13) Uani 1 1 d . . .
C39 C 0.82471(14) 0.56480(17) -0.18393(16) 0.0429(13) Uani 1 1 d . . .
H39A H 0.8198 0.5818 -0.1630 0.051 Uiso 1 1 calc R . .
C40 C 0.78472(14) 0.51001(18) -0.15579(16) 0.0414(13) Uani 1 1 d . . .
C41 C 0.70580(15) 0.45685(19) -0.05082(17) 0.0467(15) Uani 1 1 d . . .
C42 C 0.68215(12) 0.44192(19) -0.02001(15) 0.0502(15) Uani 1 1 d D . .
C43 C 0.67301(15) 0.4014(2) -0.01703(17) 0.076(2) Uani 1 1 d D A .
H43A H 0.6821 0.3818 -0.0343 0.092 Uiso 1 1 calc R . .
C44 C 0.65017(16) 0.3890(2) 0.01178(19) 0.090(3) Uani 1 1 d D . .
C45 C 0.63663(14) 0.4157(2) 0.03704(17) 0.069(2) Uani 1 1 d D A .
H45A H 0.6211 0.4062 0.0564 0.083 Uiso 1 1 calc R . .
C46 C 0.64568(13) 0.45702(19) 0.03435(14) 0.0472(15) Uani 1 1 d D . .
C47 C 0.66890(12) 0.4700(2) 0.00515(15) 0.0521(15) Uani 1 1 d D A .
H47A H 0.6754 0.4982 0.0030 0.063 Uiso 1 1 calc R . .
C48 C 0.63023(15) 0.4891(2) 0.06067(14) 0.0473(15) Uani 1 1 d . A .
C49 C 0.85344(13) 0.59877(17) 0.21458(14) 0.0365(12) Uani 1 1 d . . .
C50 C 0.88532(12) 0.57440(14) 0.19926(14) 0.0397(13) Uani 1 1 d D . .
C51 C 0.90859(14) 0.55240(15) 0.22383(15) 0.0502(15) Uani 1 1 d D D .
H51A H 0.8930 0.5315 0.2363 0.060 Uiso 1 1 calc R . .
H51B H 0.9183 0.5715 0.2436 0.060 Uiso 1 1 calc R . .
C52 C 0.93979(16) 0.53199(16) 0.20886(18) 0.074(2) Uani 1 1 d D . .
C53 C 0.94725(15) 0.53353(15) 0.17128(16) 0.0576(17) Uani 1 1 d D D .
H53A H 0.9684 0.5195 0.1620 0.069 Uiso 1 1 calc R . .
C54 C 0.92326(14) 0.55597(15) 0.14718(14) 0.0443(14) Uani 1 1 d D . .
C55 C 0.89194(13) 0.57668(13) 0.16111(14) 0.0390(13) Uani 1 1 d D D .
H55A H 0.8755 0.5920 0.1447 0.047 Uiso 1 1 calc R . .
C56 C 0.93141(15) 0.56130(17) 0.10589(15) 0.0422(13) Uani 1 1 d . D .
C57 C 0.96828(15) 0.58966(18) -0.02579(14) 0.0418(14) Uani 1 1 d . . .
C58 C 0.98019(12) 0.59752(13) -0.06561(14) 0.0370(12) Uani 1 1 d D . .
C59 C 1.01197(14) 0.57768(15) -0.07870(15) 0.0513(15) Uani 1 1 d D F .
H59A H 1.0268 0.5602 -0.0626 0.062 Uiso 1 1 calc R . .
C60 C 1.02142(14) 0.58392(16) -0.11568(18) 0.0654(19) Uani 1 1 d D . .
C61 C 1.00036(15) 0.60896(16) -0.13944(16) 0.0565(17) Uani 1 1 d D F .
H61A H 1.0074 0.6128 -0.1647 0.068 Uiso 1 1 calc R . .
C62 C 0.96850(13) 0.62885(14) -0.12635(14) 0.0431(13) Uani 1 1 d D . .
C63 C 0.95807(14) 0.62326(14) -0.08903(15) 0.0418(13) Uani 1 1 d D F .
H63A H 0.9365 0.6367 -0.0799 0.050 Uiso 1 1 calc R . .
C64 C 0.94354(15) 0.65368(17) -0.15293(15) 0.0416(13) Uani 1 1 d . F .
C65 C 0.85441(16) 0.72002(16) -0.24852(16) 0.0444(14) Uani 1 1 d . . .
C66 C 0.82605(13) 0.73716(14) -0.27572(15) 0.0426(13) Uani 1 1 d D . .
C67 C 0.82839(15) 0.73088(15) -0.31420(17) 0.0590(17) Uani 1 1 d D G .
H67A H 0.8478 0.7141 -0.3235 0.071 Uiso 1 1 calc R . .
C68 C 0.80288(17) 0.74884(16) -0.33821(18) 0.072(2) Uani 1 1 d D . .
C69 C 0.77409(16) 0.77354(16) -0.32608(17) 0.0570(16) Uani 1 1 d D G .
H69A H 0.7565 0.7858 -0.3435 0.068 Uiso 1 1 calc R . .
C70 C 0.77154(14) 0.78007(15) -0.28693(15) 0.0446(14) Uani 1 1 d D . .
C71 C 0.79744(14) 0.76182(14) -0.26275(16) 0.0469(14) Uani 1 1 d D G .
H71A H 0.7958 0.7661 -0.2365 0.056 Uiso 1 1 calc R . .
C72 C 0.74238(15) 0.8083(2) -0.27266(16) 0.0483(15) Uani 1 1 d . G .
C73 C 0.99517(16) 0.77669(19) 0.11558(17) 0.0484(14) Uani 1 1 d . . .
C74 C 1.01511(15) 0.73731(17) 0.10446(11) 0.0440(14) Uani 1 1 d D . .
C75 C 1.05358(17) 0.73360(19) 0.11104(12) 0.0561(16) Uani 1 1 d D E .
H75A H 1.0678 0.7559 0.1214 0.067 Uiso 1 1 calc R . .
C76 C 1.07092(17) 0.6974(2) 0.10240(12) 0.0653(19) Uani 1 1 d D . .
C77 C 1.05034(17) 0.6645(2) 0.08716(12) 0.0593(17) Uani 1 1 d D E .
H77A H 1.0627 0.6395 0.0813 0.071 Uiso 1 1 calc R . .
C78 C 1.01184(15) 0.66833(16) 0.08064(11) 0.0418(13) Uani 1 1 d D . .
C79 C 0.99426(16) 0.70480(17) 0.08930(11) 0.0438(14) Uani 1 1 d D E .
H79A H 0.9678 0.7076 0.0849 0.053 Uiso 1 1 calc R . .
C80 C 0.98854(16) 0.63329(18) 0.06541(14) 0.0430(14) Uani 1 1 d . E .
C81 C 0.91353(15) 0.51299(18) 0.01327(14) 0.0418(13) Uani 1 1 d . . .
C82 C 0.89302(14) 0.47852(19) -0.00607(12) 0.0466(14) Uani 1 1 d D . .
C83 C 0.90803(16) 0.43888(19) -0.00533(14) 0.0575(17) Uani 1 1 d D C .
H83A H 0.9312 0.4331 0.0080 0.069 Uiso 1 1 calc R . .
C84 C 0.88847(18) 0.4086(2) -0.02428(15) 0.0648(19) Uani 1 1 d D . .
C85 C 0.85505(16) 0.41527(19) -0.04384(14) 0.0552(16) Uani 1 1 d D C .
H85A H 0.8424 0.3933 -0.0566 0.066 Uiso 1 1 calc R . .
C86 C 0.84007(15) 0.45421(19) -0.04471(13) 0.0457(14) Uani 1 1 d D . .
C87 C 0.85898(15) 0.48612(19) -0.02581(12) 0.0468(14) Uani 1 1 d D C .
H87A H 0.8487 0.5131 -0.0264 0.056 Uiso 1 1 calc R . .
C88 C 0.80447(15) 0.4639(2) -0.06670(17) 0.0512(16) Uani 1 1 d . C .
C89 C 0.68453(15) 0.50363(18) -0.13802(17) 0.0446(14) Uani 1 1 d . . .
C90 C 0.64723(14) 0.51300(17) -0.15772(14) 0.0464(14) Uani 1 1 d D . .
C91 C 0.63008(16) 0.48491(19) -0.18229(15) 0.0646(19) Uani 1 1 d D B .
H91A H 0.6421 0.4595 -0.1874 0.077 Uiso 1 1 calc R . .
C92 C 0.59654(19) 0.4937(2) -0.19875(15) 0.084(2) Uani 1 1 d D . .
C93 C 0.57766(17) 0.5306(2) -0.19218(15) 0.0656(19) Uani 1 1 d D B .
H93A H 0.5538 0.5361 -0.2043 0.079 Uiso 1 1 calc R . .
C94 C 0.59423(15) 0.55904(17) -0.16781(14) 0.0456(14) Uani 1 1 d D . .
C95 C 0.62902(14) 0.55002(16) -0.15068(13) 0.0420(13) Uani 1 1 d D B .
H95A H 0.6406 0.5694 -0.1339 0.050 Uiso 1 1 calc R . .
C96 C 0.57440(15) 0.59686(17) -0.15763(17) 0.0436(14) Uani 1 1 d . B .

loop_
_atom_site_aniso_label
_atom_site_aniso_U_11
_atom_site_aniso_U_22
_atom_site_aniso_U_33
_atom_site_aniso_U_23
_atom_site_aniso_U_13
_atom_site_aniso_U_12
Cu1 0.0354(4) 0.0659(5) 0.0335(4) -0.0016(3) 0.0001(3) -0.0130(3)
Cu2 0.0345(4) 0.0636(5) 0.0294(3) -0.0030(3) 0.0001(3) -0.0125(3)
Cu3 0.0300(3) 0.0662(5) 0.0243(3) 0.0027(3) -0.0023(3) 0.0029(3)
Cu4 0.0298(3) 0.0633(5) 0.0251(3) 0.0025(3) -0.0031(3) 0.0036(3)
Cu5 0.0312(3) 0.0592(5) 0.0402(4) -0.0067(3) -0.0096(3) 0.0023(3)
Cu6 0.0313(3) 0.0535(4) 0.0409(4) -0.0035(3) -0.0104(3) 0.0027(3)
Cu7 0.0371(4) 0.0573(4) 0.0328(4) -0.0033(3) 0.0003(3) 0.0161(3)
Cu8 0.0367(4) 0.0583(5) 0.0308(3) -0.0033(3) -0.0002(3) 0.0158(3)
Cu9 0.0376(4) 0.0530(4) 0.0384(4) 0.0018(3) 0.0136(3) 0.0061(3)
Cu10 0.0379(4) 0.0499(4) 0.0386(4) 0.0016(3) 0.0149(3) 0.0066(3)
Cu11 0.0381(4) 0.0473(4) 0.0507(4) -0.0110(3) 0.0090(3) -0.0021(3)
Cu12 0.0356(4) 0.0473(4) 0.0522(4) -0.0128(3) 0.0095(3) -0.0015(3)
O1 0.047(2) 0.087(3) 0.033(2) -0.002(2) -0.0075(18) -0.013(2)
O2 0.035(2) 0.088(3) 0.040(2) 0.003(2) -0.0079(18) -0.018(2)
O3 0.038(2) 0.067(3) 0.029(2) 0.0055(18) -0.0044(16) -0.0026(19)
O4 0.040(2) 0.063(3) 0.032(2) 0.0052(19) -0.0115(17) -0.0019(19)
O5 0.049(2) 0.070(3) 0.031(2) 0.0046(19) -0.0061(18) -0.005(2)
O6 0.036(2) 0.076(3) 0.038(2) 0.006(2) -0.0082(18) -0.008(2)
O7 0.041(2) 0.072(3) 0.046(2) 0.006(2) -0.0143(18) -0.011(2)
O8 0.039(2) 0.071(3) 0.041(2) 0.006(2) -0.0130(18) -0.011(2)
O9 0.040(2) 0.076(3) 0.036(2) -0.006(2) -0.0085(18) 0.002(2)
O10 0.042(2) 0.068(3) 0.040(2) 0.0008(19) -0.0150(18) -0.012(2)
O11 0.043(2) 0.065(3) 0.046(2) 0.008(2) -0.0104(18) -0.018(2)
O12 0.041(2) 0.070(3) 0.039(2) 0.0080(19) -0.0101(18) -0.018(2)
O13 0.051(2) 0.061(3) 0.057(3) 0.002(2) 0.014(2) -0.018(2)
O14 0.050(2) 0.062(3) 0.044(2) -0.008(2) 0.0066(19) -0.017(2)
O15 0.046(2) 0.054(3) 0.055(3) -0.003(2) 0.021(2) 0.0014(19)
O16 0.049(2) 0.053(2) 0.046(2) -0.0009(19) 0.0172(19) -0.0015(19)
O17 0.049(2) 0.057(3) 0.052(2) 0.000(2) 0.019(2) -0.009(2)
O18 0.055(3) 0.061(3) 0.062(3) -0.009(2) 0.033(2) 0.001(2)
O19 0.051(2) 0.051(3) 0.056(3) -0.015(2) 0.014(2) -0.012(2)
O20 0.046(2) 0.051(2) 0.058(3) -0.010(2) 0.014(2) -0.0046(19)
O21 0.059(3) 0.052(3) 0.066(3) -0.013(2) 0.030(2) -0.008(2)
O22 0.054(3) 0.063(3) 0.055(3) -0.014(2) 0.019(2) -0.006(2)
O23 0.042(2) 0.070(3) 0.039(2) -0.0070(19) 0.0030(18) -0.011(2)
O24 0.043(2) 0.068(3) 0.044(2) -0.006(2) 0.0133(18) -0.011(2)
O25 0.044(2) 0.070(3) 0.0239(19) 0.0079(18) 0.0094(16) 0.0121(19)
O26 0.037(2) 0.078(3) 0.032(2) 0.011(2) 0.0052(17) 0.021(2)
O27 0.048(2) 0.088(3) 0.034(2) 0.001(2) 0.0034(18) 0.032(2)
O28 0.037(2) 0.081(3) 0.033(2) 0.001(2) 0.0000(17) 0.025(2)
O29 0.048(2) 0.070(3) 0.040(2) 0.005(2) 0.0076(18) 0.028(2)
O30 0.056(3) 0.074(3) 0.034(2) 0.0088(19) 0.0093(19) 0.032(2)
O31 0.041(2) 0.073(3) 0.038(2) 0.0118(19) 0.0144(18) 0.007(2)
O32 0.054(2) 0.064(3) 0.036(2) 0.0055(19) 0.0109(19) 0.018(2)
O33 0.045(2) 0.067(3) 0.042(2) 0.0058(19) 0.0124(18) 0.017(2)
O34 0.038(2) 0.065(3) 0.046(2) -0.003(2) 0.0075(18) 0.0166(19)
O35 0.039(2) 0.088(3) 0.037(2) -0.005(2) -0.0103(18) 0.019(2)
O36 0.036(2) 0.066(3) 0.047(2) 0.000(2) 0.0026(18) 0.0085(19)
O37 0.045(2) 0.059(3) 0.053(2) -0.020(2) -0.0162(19) 0.008(2)
O38 0.042(2) 0.046(2) 0.065(3) -0.015(2) -0.017(2) 0.0069(19)
O39 0.046(2) 0.052(3) 0.068(3) -0.015(2) -0.006(2) 0.018(2)
O40 0.042(2) 0.059(3) 0.050(2) -0.0063(19) -0.0082(19) 0.0140(19)
O41 0.036(2) 0.059(3) 0.064(3) -0.009(2) -0.003(2) 0.0116(19)
O42 0.040(2) 0.062(3) 0.063(3) -0.013(2) -0.0142(19) 0.015(2)
O43 0.048(2) 0.059(3) 0.051(2) -0.013(2) -0.002(2) -0.001(2)
O44 0.045(2) 0.053(3) 0.065(3) -0.017(2) -0.005(2) 0.002(2)
O45 0.048(2) 0.047(2) 0.067(3) -0.015(2) 0.001(2) 0.012(2)
O46 0.036(2) 0.047(2) 0.072(3) -0.014(2) 0.001(2) 0.0031(18)
O47 0.031(2) 0.065(3) 0.058(3) -0.006(2) 0.0013(18) 0.0047(19)
O48 0.034(2) 0.060(3) 0.071(3) -0.013(2) -0.010(2) 0.008(2)
O49 0.098(4) 0.050(3) 0.068(3) -0.008(2) 0.032(3) -0.019(2)
O50 0.077(3) 0.117(4) 0.088(4) 0.014(3) 0.014(3) -0.051(3)
O51 0.047(2) 0.108(4) 0.025(2) 0.017(2) 0.0038(17) -0.010(2)
O52 0.072(3) 0.114(4) 0.045(3) 0.024(3) -0.014(2) 0.007(3)
O53 0.048(3) 0.105(4) 0.082(3) -0.027(3) -0.026(2) 0.001(3)
O54 0.065(3) 0.107(4) 0.086(4) 0.005(3) -0.046(3) -0.016(3)
O55 0.054(3) 0.079(3) 0.047(2) -0.007(2) 0.024(2) 0.018(2)
O56 0.081(3) 0.111(4) 0.070(3) -0.017(3) 0.042(3) 0.011(3)
O57 0.061(3) 0.050(3) 0.081(3) -0.022(2) 0.025(2) 0.007(2)
O58 0.122(5) 0.069(3) 0.103(4) -0.046(3) -0.007(3) 0.004(3)
O59 0.037(2) 0.056(2) 0.042(2) -0.0024(18) 0.0096(17) 0.0145(18)
O60 0.062(3) 0.114(4) 0.079(3) 0.008(3) -0.003(3) 0.053(3)
O61 0.180(6) 0.236(7) 0.167(6) 0.019(5) 0.018(5) 0.065(5)
O62 0.180(6) 0.236(7) 0.167(6) 0.019(5) 0.018(5) 0.065(5)
O63 0.180(6) 0.236(7) 0.167(6) 0.019(5) 0.018(5) 0.065(5)
O64 0.180(6) 0.236(7) 0.167(6) 0.019(5) 0.018(5) 0.065(5)
O65 0.180(6) 0.236(7) 0.167(6) 0.019(5) 0.018(5) 0.065(5)
O66 0.180(6) 0.236(7) 0.167(6) 0.019(5) 0.018(5) 0.065(5)
O67 0.180(6) 0.236(7) 0.167(6) 0.019(5) 0.018(5) 0.065(5)
O68 0.180(6) 0.236(7) 0.167(6) 0.019(5) 0.018(5) 0.065(5)
C1 0.034(3) 0.075(4) 0.026(3) -0.009(3) 0.002(2) -0.009(3)
C2 0.034(3) 0.072(4) 0.032(3) -0.009(3) 0.001(2) -0.003(3)
C3 0.045(4) 0.068(4) 0.053(4) -0.005(3) -0.005(3) -0.009(3)
C4 0.054(4) 0.093(5) 0.045(4) 0.014(4) -0.017(3) -0.011(4)
C5 0.046(3) 0.072(4) 0.031(3) 0.003(3) -0.006(3) 0.002(3)
C6 0.031(3) 0.058(4) 0.028(3) -0.003(3) -0.001(2) 0.002(3)
C7 0.033(3) 0.068(4) 0.028(3) -0.005(3) -0.001(2) 0.007(3)
C8 0.027(3) 0.060(4) 0.021(3) 0.002(2) -0.003(2) 0.007(2)
C9 0.037(3) 0.069(4) 0.024(3) -0.001(3) 0.002(2) 0.002(3)
C10 0.0664(18) 0.106(2) 0.0361(14) 0.0051(14) -0.0161(13) -0.0358(16)
C11 0.0664(18) 0.106(2) 0.0361(14) 0.0051(14) -0.0161(13) -0.0358(16)
C12 0.0664(18) 0.106(2) 0.0361(14) 0.0051(14) -0.0161(13) -0.0358(16)
C13 0.0664(18) 0.106(2) 0.0361(14) 0.0051(14) -0.0161(13) -0.0358(16)
C14 0.0664(18) 0.106(2) 0.0361(14) 0.0051(14) -0.0161(13) -0.0358(16)
C15 0.0664(18) 0.106(2) 0.0361(14) 0.0051(14) -0.0161(13) -0.0358(16)
C16 0.034(3) 0.054(4) 0.045(3) -0.009(3) -0.005(3) -0.003(3)
C17 0.042(3) 0.040(3) 0.041(3) -0.006(3) -0.009(3) 0.012(3)
C18 0.028(3) 0.043(3) 0.041(3) -0.013(3) -0.009(2) -0.002(2)
C19 0.047(4) 0.050(4) 0.056(4) -0.004(3) -0.017(3) 0.002(3)
C20 0.042(4) 0.060(4) 0.076(5) -0.002(4) -0.010(3) -0.012(3)
C21 0.053(4) 0.042(3) 0.048(4) -0.003(3) -0.008(3) -0.008(3)
C22 0.036(3) 0.051(4) 0.036(3) -0.008(3) -0.002(2) -0.011(3)
C23 0.036(3) 0.045(3) 0.040(3) -0.016(3) 0.002(2) -0.002(3)
C24 0.042(3) 0.055(4) 0.024(3) -0.012(3) -0.002(2) -0.010(3)
C25 0.048(3) 0.066(4) 0.027(3) -0.006(3) -0.001(3) -0.013(3)
C26 0.038(3) 0.056(4) 0.047(3) -0.007(3) 0.001(3) -0.007(3)
C27 0.071(5) 0.056(4) 0.091(5) -0.017(4) 0.034(4) -0.024(4)
C28 0.069(5) 0.079(6) 0.101(6) -0.002(5) 0.036(4) -0.017(4)
C29 0.065(5) 0.071(5) 0.097(6) -0.034(4) 0.049(4) -0.019(4)
C30 0.041(3) 0.061(4) 0.046(3) -0.001(3) 0.004(3) -0.006(3)
C31 0.037(3) 0.068(4) 0.034(3) -0.001(3) 0.008(2) -0.001(3)
C32 0.035(3) 0.054(4) 0.037(3) 0.012(3) 0.011(3) 0.007(3)
C33 0.032(3) 0.048(4) 0.058(4) 0.013(3) 0.005(3) 0.004(3)
C34 0.033(3) 0.050(4) 0.054(4) 0.002(3) 0.007(3) 0.000(3)
C35 0.045(3) 0.054(4) 0.063(4) -0.010(3) 0.012(3) -0.006(3)
C36 0.060(4) 0.064(4) 0.053(4) -0.006(3) 0.015(3) 0.002(3)
C37 0.040(3) 0.051(4) 0.051(4) -0.006(3) 0.005(3) -0.004(3)
C38 0.030(3) 0.049(4) 0.041(3) -0.004(3) 0.001(2) 0.003(3)
C39 0.031(3) 0.049(4) 0.049(3) -0.003(3) 0.006(3) 0.005(3)
C40 0.027(3) 0.047(4) 0.050(3) -0.016(3) 0.001(2) -0.001(3)
C41 0.030(3) 0.053(4) 0.058(4) -0.013(3) 0.010(3) -0.009(3)
C42 0.045(3) 0.056(4) 0.050(4) -0.010(3) 0.011(3) -0.007(3)
C43 0.092(6) 0.060(5) 0.081(5) -0.007(4) 0.044(4) 0.004(4)
C44 0.113(7) 0.052(5) 0.108(6) -0.007(4) 0.053(5) -0.012(4)
C45 0.069(5) 0.067(5) 0.073(5) 0.008(4) 0.037(4) 0.008(4)
C46 0.037(3) 0.064(4) 0.040(3) -0.004(3) 0.001(3) 0.006(3)
C47 0.032(3) 0.071(4) 0.052(4) -0.003(3) -0.001(3) -0.003(3)
C48 0.029(3) 0.087(5) 0.025(3) 0.000(3) 0.000(2) -0.016(3)
C49 0.024(3) 0.051(3) 0.035(3) 0.003(3) 0.004(2) -0.006(2)
C50 0.034(3) 0.056(4) 0.029(3) 0.004(3) 0.004(2) 0.003(3)
C51 0.038(3) 0.072(4) 0.040(3) 0.002(3) -0.002(3) 0.009(3)
C52 0.063(4) 0.111(6) 0.048(4) 0.019(4) -0.003(3) 0.045(4)
C53 0.048(4) 0.082(5) 0.043(4) 0.010(3) 0.005(3) 0.024(3)
C54 0.043(3) 0.062(4) 0.028(3) -0.003(3) 0.000(2) 0.004(3)
C55 0.032(3) 0.057(4) 0.028(3) 0.001(2) -0.002(2) 0.009(3)
C56 0.036(3) 0.053(4) 0.038(3) -0.010(3) 0.003(3) 0.012(3)
C57 0.038(3) 0.057(4) 0.030(3) -0.009(3) -0.005(2) 0.018(3)
C58 0.036(3) 0.043(3) 0.032(3) 0.002(2) -0.003(2) 0.005(2)
C59 0.052(4) 0.064(4) 0.038(3) -0.004(3) -0.002(3) 0.020(3)
C60 0.042(4) 0.096(5) 0.060(4) 0.001(4) 0.017(3) 0.036(4)
C61 0.048(4) 0.082(5) 0.040(3) 0.004(3) 0.013(3) 0.016(3)
C62 0.039(3) 0.059(4) 0.033(3) -0.003(3) 0.008(2) 0.009(3)
C63 0.034(3) 0.045(3) 0.047(3) -0.006(3) 0.003(3) 0.000(3)
C64 0.047(3) 0.044(3) 0.035(3) 0.003(3) 0.013(3) 0.004(3)
C65 0.049(4) 0.038(3) 0.047(4) -0.003(3) 0.014(3) 0.007(3)
C66 0.035(3) 0.050(4) 0.043(3) 0.003(3) 0.003(3) 0.008(3)
C67 0.056(4) 0.069(4) 0.052(4) 0.004(3) 0.004(3) 0.023(3)
C68 0.075(5) 0.097(6) 0.044(4) -0.017(4) 0.008(4) 0.027(4)
C69 0.060(4) 0.062(4) 0.048(4) -0.004(3) -0.004(3) 0.011(3)
C70 0.035(3) 0.059(4) 0.040(3) -0.005(3) -0.002(3) 0.007(3)
C71 0.043(3) 0.061(4) 0.037(3) -0.008(3) 0.001(3) 0.002(3)
C72 0.037(3) 0.073(4) 0.034(3) -0.005(3) -0.007(3) -0.006(3)
C73 0.042(3) 0.053(4) 0.050(4) 0.003(3) -0.007(3) 0.003(3)
C74 0.043(3) 0.057(4) 0.032(3) -0.005(3) 0.000(3) 0.009(3)
C75 0.048(4) 0.062(4) 0.057(4) -0.019(3) -0.009(3) 0.008(3)
C76 0.040(4) 0.091(5) 0.063(4) -0.015(4) -0.014(3) 0.013(4)
C77 0.054(4) 0.068(4) 0.055(4) -0.015(3) -0.005(3) 0.015(3)
C78 0.047(3) 0.045(3) 0.033(3) -0.004(2) -0.001(3) 0.018(3)
C79 0.041(3) 0.055(4) 0.035(3) 0.006(3) 0.002(2) 0.008(3)
C80 0.048(3) 0.055(4) 0.026(3) -0.006(3) 0.004(2) 0.013(3)
C81 0.037(3) 0.059(4) 0.030(3) -0.005(3) 0.006(2) 0.013(3)
C82 0.041(3) 0.065(4) 0.033(3) -0.007(3) 0.006(3) 0.006(3)
C83 0.055(4) 0.057(4) 0.060(4) -0.017(3) -0.007(3) 0.009(3)
C84 0.068(5) 0.060(4) 0.067(4) -0.006(4) 0.000(4) 0.033(4)
C85 0.052(4) 0.057(4) 0.057(4) -0.012(3) 0.001(3) -0.001(3)
C86 0.041(3) 0.059(4) 0.038(3) -0.004(3) 0.009(3) 0.001(3)
C87 0.048(3) 0.061(4) 0.032(3) -0.002(3) 0.006(3) 0.008(3)
C88 0.029(3) 0.078(5) 0.048(4) -0.007(3) 0.012(3) -0.006(3)
C89 0.031(3) 0.039(3) 0.065(4) -0.010(3) 0.015(3) -0.002(3)
C90 0.040(3) 0.048(4) 0.053(4) -0.009(3) 0.013(3) -0.003(3)
C91 0.036(3) 0.069(5) 0.089(5) -0.033(4) 0.001(3) 0.006(3)
C92 0.057(4) 0.091(6) 0.101(6) -0.061(5) -0.020(4) -0.005(4)
C93 0.042(4) 0.081(5) 0.073(5) -0.018(4) -0.006(3) 0.007(3)
C94 0.035(3) 0.050(4) 0.052(4) -0.003(3) 0.012(3) -0.003(3)
C95 0.028(3) 0.046(3) 0.053(3) -0.010(3) 0.011(3) 0.002(2)
C96 0.030(3) 0.043(3) 0.059(4) 0.007(3) 0.006(3) 0.007(3)

loop_
_atom_type_symbol
_atom_type_description
_atom_type_scat_dispersion_real
_atom_type_scat_dispersion_imag
_atom_type_scat_source
C C 0.0033 0.0016 'International Tables Vol C Tables 4.2.6.8 and 6.1.1.4'
H H 0.0000 0.0000 'International Tables Vol C Tables 4.2.6.8 and 6.1.1.4'
O O 0.0106 0.0060 'International Tables Vol C Tables 4.2.6.8 and 6.1.1.4'
Cu Cu 0.3201 1.2651 'International Tables Vol C Tables 4.2.6.8 and 6.1.1.4'

loop_
_geom_angle_atom_site_label_1
_geom_angle_atom_site_label_2
_geom_angle_atom_site_label_3
_geom_angle
_geom_angle_site_symmetry_1
_geom_angle_site_symmetry_3
O11 Cu1 O13 87.83(18) 7_665 7_665
O11 Cu1 O1 168.13(17) 7_665 .
O13 Cu1 O1 89.24(18) 7_665 .
O11 Cu1 O23 90.31(17) 7_665 .
O13 Cu1 O23 170.54(16) 7_665 .
O1 Cu1 O23 90.71(17) . .
O11 Cu1 O49 93.70(18) 7_665 .
O13 Cu1 O49 92.56(16) 7_665 .
O1 Cu1 O49 97.92(18) . .
O23 Cu1 O49 96.81(16) . .
O11 Cu1 Cu2 82.55(12) 7_665 .
O13 Cu1 Cu2 84.34(12) 7_665 .
O1 Cu1 Cu2 85.71(13) . .
O23 Cu1 Cu2 86.22(12) . .
O49 Cu1 Cu2 175.21(13) . .
O24 Cu2 O12 88.68(17) . 7_665
O24 Cu2 O2 91.08(18) . .
O12 Cu2 O2 169.73(16) 7_665 .
O24 Cu2 O14 168.37(16) . 7_665
O12 Cu2 O14 89.61(17) 7_665 7_665
O2 Cu2 O14 88.56(18) . 7_665
O24 Cu2 O50 93.8(2) . .
O12 Cu2 O50 94.52(18) 7_665 .
O2 Cu2 O50 95.74(19) . .
O14 Cu2 O50 97.8(2) 7_665 .
O24 Cu2 Cu1 82.99(13) . .
O12 Cu2 Cu1 86.17(12) 7_665 .
O2 Cu2 Cu1 83.62(12) . .
O14 Cu2 Cu1 85.42(12) 7_665 .
O50 Cu2 Cu1 176.70(16) . .
O5 Cu3 O25 88.38(17) . .
O5 Cu3 O3 168.92(15) . .
O25 Cu3 O3 90.83(17) . .
O5 Cu3 O35 90.65(18) . 7_665
O25 Cu3 O35 170.07(15) . 7_665
O3 Cu3 O35 88.23(17) . 7_665
O5 Cu3 O51 99.40(15) . .
O25 Cu3 O51 95.99(16) . .
O3 Cu3 O51 91.67(15) . .
O35 Cu3 O51 93.92(17) 7_665 .
O5 Cu3 Cu4 84.95(11) . .
O25 Cu3 Cu4 83.18(11) . .
O3 Cu3 Cu4 83.98(11) . .
O35 Cu3 Cu4 86.89(12) 7_665 .
O51 Cu3 Cu4 175.56(12) . .
O4 Cu4 O26 91.20(17) . .
O4 Cu4 O6 169.82(15) . .
O26 Cu4 O6 87.15(18) . .
O4 Cu4 O36 89.81(17) . 7_665
O26 Cu4 O36 168.69(16) . 7_665
O6 Cu4 O36 89.87(17) . 7_665
O4 Cu4 O52 93.05(17) . .
O26 Cu4 O52 97.54(17) . .
O6 Cu4 O52 97.12(17) . .
O36 Cu4 O52 93.65(18) 7_665 .
O4 Cu4 Cu3 85.58(11) . .
O26 Cu4 Cu3 86.15(11) . .
O6 Cu4 Cu3 84.29(11) . .
O36 Cu4 Cu3 82.69(12) 7_665 .
O52 Cu4 Cu3 176.09(13) . .
O7 Cu5 O9 169.23(15) . .
O7 Cu5 O37 90.30(18) . .
O9 Cu5 O37 88.72(17) . .
O7 Cu5 O47 89.05(17) . 7_665
O9 Cu5 O47 89.76(17) . 7_665
O37 Cu5 O47 168.42(16) . 7_665
O7 Cu5 O53 96.40(18) . .
O9 Cu5 O53 94.36(18) . .
O37 Cu5 O53 96.46(17) . .
O47 Cu5 O53 95.09(17) 7_665 .
O7 Cu5 Cu6 83.89(12) . .
O9 Cu5 Cu6 85.34(12) . .
O37 Cu5 Cu6 83.80(12) . .
O47 Cu5 Cu6 84.63(12) 7_665 .
O53 Cu5 Cu6 179.60(16) . .
O38 Cu6 O48 170.29(16) . 7_665
O38 Cu6 O10 90.58(18) . .
O48 Cu6 O10 88.46(18) 7_665 .
O38 Cu6 O8 88.81(18) . .
O48 Cu6 O8 90.33(18) 7_665 .
O10 Cu6 O8 169.16(15) . .
O38 Cu6 O54 94.80(19) . .
O48 Cu6 O54 94.91(19) 7_665 .
O10 Cu6 O54 95.47(18) . .
O8 Cu6 O54 95.37(18) . .
O38 Cu6 Cu5 85.33(12) . .
O48 Cu6 Cu5 84.96(12) 7_665 .
O10 Cu6 Cu5 83.97(12) . .
O8 Cu6 Cu5 85.19(11) . .
O54 Cu6 Cu5 179.43(15) . .
O39 Cu7 O27 89.33(18) . .
O39 Cu7 O41 170.96(16) . .
O27 Cu7 O41 90.39(18) . .
O39 Cu7 O29 90.14(18) . .
O27 Cu7 O29 167.25(15) . .
O41 Cu7 O29 88.15(17) . .
O39 Cu7 O59 95.31(16) . .
O27 Cu7 O59 97.83(14) . .
O41 Cu7 O59 93.69(16) . .
O29 Cu7 O59 94.90(14) . .
O39 Cu7 Cu8 85.35(12) . .
O27 Cu7 Cu8 84.59(11) . .
O41 Cu7 Cu8 85.63(12) . .
O29 Cu7 Cu8 82.68(11) . .
O59 Cu7 Cu8 177.50(10) . .
O40 Cu8 O28 88.12(17) . .
O40 Cu8 O42 166.96(16) . .
O28 Cu8 O42 91.60(18) . .
O40 Cu8 O30 88.76(18) . .
O28 Cu8 O30 169.92(15) . .
O42 Cu8 O30 89.29(18) . .
O40 Cu8 O60 97.87(19) . .
O28 Cu8 O60 94.55(17) . .
O42 Cu8 O60 95.14(19) . .
O30 Cu8 O60 95.38(17) . .
O40 Cu8 Cu7 83.95(12) . .
O28 Cu8 Cu7 84.35(11) . .
O42 Cu8 Cu7 83.05(12) . .
O30 Cu8 Cu7 85.79(11) . .
O60 Cu8 Cu7 177.85(16) . .
O33 Cu9 O31 171.80(15) . .
O33 Cu9 O15 90.60(18) . .
O31 Cu9 O15 90.58(18) . .
O33 Cu9 O17 88.69(18) . .
O31 Cu9 O17 88.30(17) . .
O15 Cu9 O17 166.72(15) . .
O33 Cu9 O55 94.84(16) . .
O31 Cu9 O55 93.21(16) . .
O15 Cu9 O55 92.83(16) . .
O17 Cu9 O55 100.44(16) . .
O33 Cu9 Cu10 87.79(12) . .
O31 Cu9 Cu10 84.30(12) . .
O15 Cu9 Cu10 82.82(11) . .
O17 Cu9 Cu10 83.91(11) . .
O55 Cu9 Cu10 174.95(12) . .
O16 Cu10 O18 171.56(15) . .
O16 Cu10 O32 90.23(17) . .
O18 Cu10 O32 87.95(18) . .
O16 Cu10 O34 89.96(17) . .
O18 Cu10 O34 89.93(18) . .
O32 Cu10 O34 166.72(15) . .
O16 Cu10 O56 93.73(18) . .
O18 Cu10 O56 94.70(18) . .
O32 Cu10 O56 98.92(18) . .
O34 Cu10 O56 94.32(18) . .
O16 Cu10 Cu9 86.06(11) . .
O18 Cu10 Cu9 85.57(11) . .
O32 Cu10 Cu9 85.15(12) . .
O34 Cu10 Cu9 81.61(12) . .
O56 Cu10 Cu9 175.92(15) . .
O21 Cu11 O45 89.39(18) . .
O21 Cu11 O43 89.86(18) . .
O45 Cu11 O43 168.22(16) . .
O21 Cu11 O19 169.50(16) . .
O45 Cu11 O19 89.96(18) . .
O43 Cu11 O19 88.63(17) . .
O21 Cu11 O57 94.76(16) . .
O45 Cu11 O57 91.90(17) . .
O43 Cu11 O57 99.88(17) . .
O19 Cu11 O57 95.74(16) . .
O21 Cu11 Cu12 85.35(12) . .
O45 Cu11 Cu12 81.65(12) . .
O43 Cu11 Cu12 86.57(12) . .
O19 Cu11 Cu12 84.19(12) . .
O57 Cu11 Cu12 173.55(12) . .
O46 Cu12 O44 170.37(17) . .
O46 Cu12 O22 89.48(18) . .
O44 Cu12 O22 88.95(18) . .
O46 Cu12 O20 90.03(18) . .
O44 Cu12 O20 89.59(18) . .
O22 Cu12 O20 168.32(17) . .
O46 Cu12 O58 96.47(19) . .
O44 Cu12 O58 93.15(19) . .
O22 Cu12 O58 96.9(2) . .
O20 Cu12 O58 94.8(2) . .
O46 Cu12 Cu11 86.86(12) . .
O44 Cu12 Cu11 83.52(12) . .
O22 Cu12 Cu11 83.71(13) . .
O20 Cu12 Cu11 84.61(12) . .
O58 Cu12 Cu11 176.61(16) . .
C1 O1 Cu1 120.0(4) . .
C1 O2 Cu2 123.0(3) . .
C8 O3 Cu3 122.4(3) . .
C8 O4 Cu4 121.6(3) . .
C9 O5 Cu3 121.1(4) . .
C9 O6 Cu4 121.5(4) . .
C16 O7 Cu5 123.5(4) . .
C16 O8 Cu6 122.3(4) . .
C17 O9 Cu5 121.6(4) . .
C17 O10 Cu6 123.9(3) . .
C24 O11 Cu1 125.1(3) . 7_665
C24 O12 Cu2 121.1(4) . 7_665
C25 O13 Cu1 123.4(4) . 7_665
C25 O14 Cu2 121.3(4) . 7_665
C32 O15 Cu9 124.7(3) . .
C32 O16 Cu10 121.6(4) . .
C33 O17 Cu9 121.9(4) . .
C33 O18 Cu10 121.2(4) . .
C40 O19 Cu11 122.8(3) . .
C40 O20 Cu12 123.3(4) . .
C41 O21 Cu11 121.8(4) . .
C41 O22 Cu12 123.7(4) . .
C48 O23 Cu1 119.4(4) . .
C48 O24 Cu2 124.3(4) . .
C49 O25 Cu3 123.7(3) . .
C49 O26 Cu4 120.8(3) . .
C56 O27 Cu7 121.0(4) . .
C56 O28 Cu8 121.2(3) . .
C57 O29 Cu7 123.3(3) . .
C57 O30 Cu8 119.2(4) . .
C64 O31 Cu9 122.9(4) . .
C64 O32 Cu10 120.5(3) . .
C65 O33 Cu9 120.1(4) . .
C65 O34 Cu10 125.8(3) . .
C72 O35 Cu3 120.3(4) . 7_665
C72 O36 Cu4 125.1(4) . 7_665
C73 O37 Cu5 122.3(4) . .
C73 O38 Cu6 122.3(4) . .
C80 O39 Cu7 121.1(4) . .
C80 O40 Cu8 122.6(4) . .
C81 O41 Cu7 120.5(4) . .
C81 O42 Cu8 123.6(4) . .
C88 O43 Cu11 119.4(4) . .
C88 O44 Cu12 124.2(4) . .
C89 O45 Cu11 125.0(4) . .
C89 O46 Cu12 120.5(4) . .
C96 O47 Cu5 122.0(4) . 7_665
C96 O48 Cu6 123.2(3) . 7_665
C44 O61 H61B 109.5 . .
H61B O61 H44A 104.3 . .
C92 O62 H62A 109.5 . .
H62A O62 H92A 106.7 . .
C84 O63 H63B 109.5 . .
C52 O64 H64A 109.5 . .
H64A O64 H52A 118.3 . .
C76 O65 H65A 109.5 . .
H65A O65 H76A 101.8 . .
C60 O66 H66A 109.5 . .
H66A O66 H60A 114.4 . .
C68 O67 H67B 109.5 . .
H67B O67 H68B 104.8 . .
C20 O68 H68A 109.5 . .
O2 C1 O1 127.2(5) . .
O2 C1 C2 116.8(5) . .
O1 C1 C2 115.9(5) . .
C3 C2 C7 120.9(5) . .
C3 C2 C1 121.6(5) . .
C7 C2 C1 117.5(5) . .
C2 C3 C4 120.7(6) . .
C2 C3 H3A 119.6 . .
C4 C3 H3A 119.6 . .
C3 C4 C5 119.3(6) . .
C3 C4 H4A 120.4 . .
C5 C4 H4A 120.4 . .
C4 C5 C6 120.6(5) . .
C4 C5 H5A 119.7 . .
C6 C5 H5A 119.7 . .
C5 C6 C7 118.9(5) . .
C5 C6 C8 121.7(5) . .
C7 C6 C8 119.3(5) . .
C2 C7 C6 119.4(5) . .
C2 C7 H7A 120.3 . .
C6 C7 H7A 120.3 . .
O4 C8 O3 126.2(5) . .
O4 C8 C6 117.1(4) . .
O3 C8 C6 116.6(5) . .
O5 C9 O6 127.9(5) . .
O5 C9 C10 116.0(5) . .
O6 C9 C10 116.1(5) . .
C11 C10 C15 120.4(6) . .
C11 C10 C9 121.0(6) . .
C15 C10 C9 118.5(5) . .
C10 C11 C12 120.3(6) . .
C10 C11 H11A 119.9 . .
C12 C11 H11A 119.9 . .
C13 C12 C11 119.4(6) . .
C13 C12 H12A 120.3 . .
C11 C12 H12A 120.3 . .
C12 C13 C14 120.3(6) . .
C12 C13 H13A 119.9 . .
C14 C13 H13A 119.9 . .
C15 C14 C13 119.9(6) . .
C15 C14 C16 120.8(5) . .
C13 C14 C16 119.4(6) . .
C14 C15 C10 119.7(6) . .
C14 C15 H15A 120.2 . .
C10 C15 H15A 120.2 . .
O8 C16 O7 125.0(5) . .
O8 C16 C14 117.4(5) . .
O7 C16 C14 117.5(5) . .
O10 C17 O9 125.0(5) . .
O10 C17 C18 117.3(5) . .
O9 C17 C18 117.7(5) . .
C19 C18 C23 119.4(5) . .
C19 C18 C17 120.9(5) . .
C23 C18 C17 119.7(5) . .
C20 C19 C18 120.3(5) . .
C20 C19 H19A 119.8 . .
C18 C19 H19A 119.8 . .
O68 C20 C21 109.5(9) . .
O68 C20 C19 129.9(9) . .
C21 C20 C19 120.5(6) . .
C21 C20 H20A 119.8 . .
C19 C20 H20A 119.7 . .
C20 C21 C22 119.6(6) . .
C20 C21 H21A 120.2 . .
C22 C21 H21A 120.2 . .
C23 C22 C21 120.0(5) . .
C23 C22 C24 120.3(5) . .
C21 C22 C24 119.7(5) . .
C22 C23 C18 120.2(5) . .
C22 C23 H23A 119.9 . .
C18 C23 H23A 119.9 . .
O12 C24 O11 125.0(5) . .
O12 C24 C22 117.9(5) . .
O11 C24 C22 117.0(5) . .
O13 C25 O14 125.4(5) . .
O13 C25 C26 117.9(5) . .
O14 C25 C26 116.7(5) . .
C27 C26 C31 120.1(5) . .
C27 C26 C25 120.2(6) . .
C31 C26 C25 119.7(5) . .
C26 C27 C28 118.8(6) . .
C26 C27 H27A 120.6 . .
C28 C27 H27A 120.6 . .
C29 C28 C27 121.0(6) . .
C29 C28 H28A 119.5 . .
C27 C28 H28A 119.5 . .
C28 C29 C30 120.9(6) . .
C28 C29 H29A 119.5 . .
C30 C29 H29A 119.5 . .
C31 C30 C29 117.9(6) . .
C31 C30 C32 121.4(5) . .
C29 C30 C32 120.7(5) . .
C30 C31 C26 121.1(5) . .
C30 C31 H31A 119.4 . .
C26 C31 H31A 119.4 . .
O16 C32 O15 124.7(5) . .
O16 C32 C30 116.7(5) . .
O15 C32 C30 118.6(5) . .
O17 C33 O18 127.2(5) . .
O17 C33 C34 116.1(5) . .
O18 C33 C34 116.6(5) . .
C39 C34 C35 118.6(5) . .
C39 C34 C33 120.0(5) . .
C35 C34 C33 121.3(5) . .
C36 C35 C34 121.2(6) . .
C36 C35 H35A 119.4 . .
C34 C35 H35A 119.4 . .
C35 C36 C37 120.2(6) . .
C35 C36 H36A 119.9 . .
C37 C36 H36A 119.9 . .
C38 C37 C36 119.9(6) . .
C38 C37 H37A 120.0 . .
C36 C37 H37A 120.0 . .
C37 C38 C39 119.2(5) . .
C37 C38 C40 121.0(5) . .
C39 C38 C40 119.8(5) . .
C34 C39 C38 120.8(5) . .
C34 C39 H39A 119.6 . .
C38 C39 H39A 119.6 . .
O20 C40 O19 124.7(5) . .
O20 C40 C38 117.8(5) . .
O19 C40 C38 117.4(5) . .
O21 C41 O22 125.2(5) . .
O21 C41 C42 117.4(5) . .
O22 C41 C42 117.4(5) . .
C43 C42 C47 120.0(6) . .
C43 C42 C41 121.0(5) . .
C47 C42 C41 118.9(6) . .
C42 C43 C44 119.0(6) . .
C42 C43 H43A 120.5 . .
C44 C43 H43A 120.5 . .
C45 C44 O61 120.8(10) . .
C45 C44 C43 122.6(7) . .
O61 C44 C43 116.6(10) . .
C45 C44 H44A 118.7 . .
C43 C44 H44A 118.7 . .
C44 C45 C46 119.1(6) . .
C44 C45 H45A 120.5 . .
C46 C45 H45A 120.5 . .
C45 C46 C47 118.8(5) . .
C45 C46 C48 122.0(5) . .
C47 C46 C48 119.1(6) . .
C42 C47 C46 120.5(6) . .
C42 C47 H47A 119.8 . .
C46 C47 H47A 119.8 . .
O24 C48 O23 126.8(6) . .
O24 C48 C46 117.6(5) . .
O23 C48 C46 115.6(6) . .
O26 C49 O25 125.5(5) . .
O26 C49 C50 117.3(4) . .
O25 C49 C50 117.2(5) . .
C51 C50 C55 121.8(5) . .
C51 C50 C49 118.9(5) . .
C55 C50 C49 119.2(5) . .
C50 C51 C52 117.5(5) . .
C50 C51 H51A 107.9 . .
C52 C51 H51A 107.9 . .
C50 C51 H51B 107.9 . .
C52 C51 H51B 107.9 . .
H51A C51 H51B 107.2 . .
O64 C52 C53 115.1(9) . .
O64 C52 C51 122.5(9) . .
C53 C52 C51 122.4(5) . .
C53 C52 H52A 118.8 . .
C51 C52 H52A 118.8 . .
C52 C53 C54 118.8(5) . .
C52 C53 H53A 120.6 . .
C54 C53 H53A 120.6 . .
C53 C54 C55 120.3(5) . .
C53 C54 C56 121.4(5) . .
C55 C54 C56 118.2(5) . .
C50 C55 C54 119.2(5) . .
C50 C55 H55A 120.4 . .
C54 C55 H55A 120.4 . .
O28 C56 O27 127.2(5) . .
O28 C56 C54 118.7(5) . .
O27 C56 C54 114.0(5) . .
O29 C57 O30 126.8(5) . .
O29 C57 C58 115.8(4) . .
O30 C57 C58 117.4(5) . .
C59 C58 C63 121.2(5) . .
C59 C58 C57 119.7(5) . .
C63 C58 C57 119.1(4) . .
C60 C59 C58 118.7(5) . .
C60 C59 H59A 120.6 . .
C58 C59 H59A 120.6 . .
O66 C60 C61 117.2(9) . .
O66 C60 C59 121.1(9) . .
C61 C60 C59 121.6(5) . .
C61 C60 H60A 119.2 . .
C59 C60 H60A 119.1 . .
C60 C61 C62 119.7(5) . .
C60 C61 H61A 120.2 . .
C62 C61 H61A 120.2 . .
C61 C62 C63 120.3(5) . .
C61 C62 C64 120.0(5) . .
C63 C62 C64 119.5(5) . .
C58 C63 C62 118.5(5) . .
C58 C63 H63A 120.8 . .
C62 C63 H63A 120.8 . .
O31 C64 O32 126.5(5) . .
O31 C64 C62 116.5(5) . .
O32 C64 C62 117.0(5) . .
O33 C65 O34 124.6(5) . .
O33 C65 C66 118.8(5) . .
O34 C65 C66 116.5(5) . .
C71 C66 C67 119.2(5) . .
C71 C66 C65 119.2(5) . .
C67 C66 C65 121.6(5) . .
C68 C67 C66 119.6(6) . .
C68 C67 H67A 120.2 . .
C66 C67 H67A 120.2 . .
C67 C68 O67 120.7(9) . .
C67 C68 C69 122.5(6) . .
O67 C68 C69 116.9(9) . .
C67 C68 H68B 118.7 . .
C69 C68 H68B 118.8 . .
C68 C69 C70 118.2(6) . .
C68 C69 H69A 120.9 . .
C70 C69 H69A 120.9 . .
C71 C70 C69 119.1(5) . .
C71 C70 C72 120.7(5) . .
C69 C70 C72 120.2(5) . .
C70 C71 C66 121.5(5) . .
C70 C71 H71A 119.3 . .
C66 C71 H71A 119.3 . .
O35 C72 O36 125.0(5) . .
O35 C72 C70 119.9(5) . .
O36 C72 C70 115.1(5) . .
O37 C73 O38 125.9(5) . .
O37 C73 C74 117.4(5) . .
O38 C73 C74 116.7(5) . .
C75 C74 C79 120.5(5) . .
C75 C74 C73 119.8(5) . .
C79 C74 C73 119.7(5) . .
C76 C75 C74 119.2(6) . .
C76 C75 H75A 120.4 . .
C74 C75 H75A 120.4 . .
O65 C76 C75 122.7(10) . .
O65 C76 C77 116.4(10) . .
C75 C76 C77 120.9(6) . .
C75 C76 H76A 119.5 . .
C77 C76 H76A 119.6 . .
C78 C77 C76 119.7(6) . .
C78 C77 H77A 120.2 . .
C76 C77 H77A 120.2 . .
C79 C78 C77 119.6(6) . .
C79 C78 C80 119.1(5) . .
C77 C78 C80 121.3(5) . .
C78 C79 C74 120.1(5) . .
C78 C79 H79A 119.9 . .
C74 C79 H79A 119.9 . .
O40 C80 O39 125.4(5) . .
O40 C80 C78 118.2(5) . .
O39 C80 C78 116.4(5) . .
O41 C81 O42 125.0(5) . .
O41 C81 C82 117.8(5) . .
O42 C81 C82 117.2(5) . .
C83 C82 C87 119.7(6) . .
C83 C82 C81 120.5(5) . .
C87 C82 C81 119.8(5) . .
C84 C83 C82 118.0(6) . .
C84 C83 H83A 121.0 . .
C82 C83 H83A 121.0 . .
O63 C84 C83 125.3(10) . .
O63 C84 C85 111.4(10) . .
C83 C84 C85 123.3(6) . .
C83 C84 H84A 118.3 . .
C85 C84 H84A 118.4 . .
C84 C85 C86 119.0(6) . .
C84 C85 H85A 120.5 . .
C86 C85 H85A 120.5 . .
C85 C86 C87 119.8(6) . .
C85 C86 C88 121.7(6) . .
C87 C86 C88 118.5(6) . .
C86 C87 C82 120.1(6) . .
C86 C87 H87A 119.9 . .
C82 C87 H87A 119.9 . .
O43 C88 O44 126.1(6) . .
O43 C88 C86 117.5(6) . .
O44 C88 C86 116.4(5) . .
O45 C89 O46 125.3(5) . .
O45 C89 C90 116.9(5) . .
O46 C89 C90 117.7(5) . .
C91 C90 C95 119.1(5) . .
C91 C90 C89 121.1(5) . .
C95 C90 C89 119.8(5) . .
C92 C91 C90 119.7(6) . .
C92 C91 H91A 120.2 . .
C90 C91 H91A 120.2 . .
C91 C92 O62 119.9(9) . .
C91 C92 C93 122.4(6) . .
O62 C92 C93 117.8(9) . .
C91 C92 H92A 118.8 . .
C93 C92 H92A 118.9 . .
C94 C93 C92 118.9(6) . .
C94 C93 H93A 120.6 . .
C92 C93 H93A 120.6 . .
C93 C94 C95 119.0(5) . .
C93 C94 C96 121.2(5) . .
C95 C94 C96 119.7(5) . .
C94 C95 C90 121.0(5) . .
C94 C95 H95A 119.5 . .
C90 C95 H95A 119.5 . .
O48 C96 O47 124.9(5) . .
O48 C96 C94 117.7(5) . .
O47 C96 C94 117.3(5) . .

loop_
_geom_bond_atom_site_label_1
_geom_bond_atom_site_label_2
_geom_bond_distance
_geom_bond_site_symmetry_2
Cu1 O11 1.947(4) 7_665
Cu1 O13 1.952(4) 7_665
Cu1 O1 1.960(4) .
Cu1 O23 1.962(4) .
Cu1 O49 2.184(4) .
Cu1 Cu2 2.6084(15) .
Cu2 O24 1.952(4) .
Cu2 O12 1.954(4) 7_665
Cu2 O2 1.958(4) .
Cu2 O14 1.966(4) 7_665
Cu2 O50 2.169(4) .
Cu3 O5 1.953(4) .
Cu3 O25 1.956(4) .
Cu3 O3 1.964(4) .
Cu3 O35 1.965(4) 7_665
Cu3 O51 2.163(4) .
Cu3 Cu4 2.6003(18) .
Cu4 O4 1.946(4) .
Cu4 O26 1.952(4) .
Cu4 O6 1.956(4) .
Cu4 O36 1.956(4) 7_665
Cu4 O52 2.163(4) .
Cu5 O7 1.959(4) .
Cu5 O9 1.965(4) .
Cu5 O37 1.971(4) .
Cu5 O47 1.971(4) 7_665
Cu5 O53 2.155(4) .
Cu5 Cu6 2.6051(16) .
Cu6 O38 1.937(4) .
Cu6 O48 1.943(4) 7_665
Cu6 O10 1.953(4) .
Cu6 O8 1.956(4) .
Cu6 O54 2.183(4) .
Cu7 O39 1.943(4) .
Cu7 O27 1.952(4) .
Cu7 O41 1.958(4) .
Cu7 O29 1.977(4) .
Cu7 O59 2.130(4) .
Cu7 Cu8 2.5858(17) .
Cu8 O40 1.959(4) .
Cu8 O28 1.960(4) .
Cu8 O42 1.969(4) .
Cu8 O30 1.983(4) .
Cu8 O60 2.161(4) .
Cu9 O33 1.935(4) .
Cu9 O31 1.940(4) .
Cu9 O15 1.950(4) .
Cu9 O17 1.978(4) .
Cu9 O55 2.181(4) .
Cu9 Cu10 2.6077(16) .
Cu10 O16 1.948(4) .
Cu10 O18 1.948(4) .
Cu10 O32 1.961(4) .
Cu10 O34 1.961(4) .
Cu10 O56 2.161(4) .
Cu11 O21 1.957(4) .
Cu11 O45 1.964(4) .
Cu11 O43 1.967(4) .
Cu11 O19 1.975(4) .
Cu11 O57 2.179(4) .
Cu11 Cu12 2.6101(19) .
Cu12 O46 1.934(4) .
Cu12 O44 1.939(4) .
Cu12 O22 1.953(4) .
Cu12 O20 1.962(4) .
Cu12 O58 2.176(5) .
O1 C1 1.260(6) .
O2 C1 1.246(6) .
O3 C8 1.263(6) .
O4 C8 1.256(6) .
O5 C9 1.240(6) .
O6 C9 1.247(6) .
O7 C16 1.264(6) .
O8 C16 1.254(6) .
O9 C17 1.267(6) .
O10 C17 1.260(6) .
O11 C24 1.268(6) .
O11 Cu1 1.947(4) 7_665
O12 C24 1.242(6) .
O12 Cu2 1.954(4) 7_665
O13 C25 1.267(7) .
O13 Cu1 1.952(4) 7_665
O14 C25 1.275(6) .
O14 Cu2 1.965(4) 7_665
O15 C32 1.271(6) .
O16 C32 1.248(6) .
O17 C33 1.251(6) .
O18 C33 1.261(7) .
O19 C40 1.266(6) .
O20 C40 1.251(6) .
O21 C41 1.259(6) .
O22 C41 1.263(6) .
O23 C48 1.267(6) .
O24 C48 1.239(7) .
O25 C49 1.263(6) .
O26 C49 1.255(6) .
O27 C56 1.263(6) .
O28 C56 1.222(6) .
O29 C57 1.240(6) .
O30 C57 1.241(6) .
O31 C64 1.256(6) .
O32 C64 1.265(6) .
O33 C65 1.267(6) .
O34 C65 1.271(6) .
O35 C72 1.255(7) .
O35 Cu3 1.965(4) 7_665
O36 C72 1.276(6) .
O36 Cu4 1.956(4) 7_665
O37 C73 1.254(7) .
O38 C73 1.259(6) .
O39 C80 1.271(6) .
O40 C80 1.254(6) .
O41 C81 1.252(6) .
O42 C81 1.253(6) .
O43 C88 1.273(7) .
O44 C88 1.279(7) .
O45 C89 1.247(6) .
O46 C89 1.254(6) .
O47 C96 1.270(6) .
O47 Cu5 1.971(4) 7_665
O48 C96 1.270(7) .
O48 Cu6 1.943(4) 7_665
O61 C44 1.3620(14) .
O61 H61B 0.8400 .
O61 H44A 0.3959 .
O62 C92 1.3621(12) .
O62 H62A 0.8400 .
O62 H92A 0.3964 .
O63 C84 1.3618(14) .
O63 H63B 0.8400 .
O63 H84A 0.4201 .
O64 C52 1.3621(12) .
O64 H64A 0.8400 .
O64 H52A 0.4045 .
O65 C76 1.3621(14) .
O65 H65A 0.8400 .
O65 H76A 0.4028 .
O66 C60 1.3620(12) .
O66 H66A 0.8400 .
O66 H60A 0.4006 .
O67 C68 1.3620(14) .
O67 H67B 0.8400 .
O67 H68B 0.3988 .
O68 C20 1.3620(13) .
O68 H68A 0.8400 .
O68 H20A 0.4464 .
C1 C2 1.521(7) .
C2 C3 1.368(8) .
C2 C7 1.379(8) .
C3 C4 1.388(8) .
C3 H3A 0.9500 .
C4 C5 1.390(8) .
C4 H4A 0.9500 .
C5 C6 1.391(7) .
C5 H5A 0.9500 .
C6 C7 1.419(7) .
C6 C8 1.497(7) .
C7 H7A 0.9500 .
C9 C10 1.534(8) .
C10 C11 1.342(8) .
C10 C15 1.399(8) .
C11 C12 1.408(8) .
C11 H11A 0.9500 .
C12 C13 1.367(8) .
C12 H12A 0.9500 .
C13 C14 1.387(8) .
C13 H13A 0.9500 .
C14 C15 1.373(8) .
C14 C16 1.504(8) .
C15 H15A 0.9500 .
C17 C18 1.503(8) .
C18 C19 1.388(7) .
C18 C23 1.391(7) .
C19 C20 1.377(8) .
C19 H19A 0.9500 .
C20 C21 1.376(8) .
C20 H20A 0.9653 .
C21 C22 1.397(7) .
C21 H21A 0.9500 .
C22 C23 1.378(7) .
C22 C24 1.503(7) .
C23 H23A 0.9500 .
C25 C26 1.482(8) .
C26 C27 1.373(8) .
C26 C31 1.393(8) .
C27 C28 1.411(9) .
C27 H27A 0.9500 .
C28 C29 1.350(9) .
C28 H28A 0.9500 .
C29 C30 1.409(8) .
C29 H29A 0.9500 .
C30 C31 1.389(8) .
C30 C32 1.484(8) .
C31 H31A 0.9500 .
C33 C34 1.505(8) .
C34 C39 1.380(7) .
C34 C35 1.384(8) .
C35 C36 1.353(8) .
C35 H35A 0.9500 .
C36 C37 1.398(8) .
C36 H36A 0.9500 .
C37 C38 1.364(7) .
C37 H37A 0.9500 .
C38 C39 1.400(7) .
C38 C40 1.500(7) .
C39 H39A 0.9500 .
C41 C42 1.490(8) .
C42 C43 1.361(8) .
C42 C47 1.374(8) .
C43 C44 1.393(9) .
C43 H43A 0.9500 .
C44 C45 1.353(9) .
C44 H44A 0.9684 .
C45 C46 1.383(9) .
C45 H45A 0.9500 .
C46 C47 1.418(8) .
C46 C48 1.518(8) .
C47 H47A 0.9500 .
C49 C50 1.502(7) .
C50 C51 1.377(7) .
C50 C55 1.390(7) .
C51 C52 1.414(8) .
C51 H51A 0.9900 .
C51 H51B 0.9900 .
C52 C53 1.376(8) .
C52 H52A 0.9644 .
C53 C54 1.389(8) .
C53 H53A 0.9500 .
C54 C55 1.407(7) .
C54 C56 1.520(7) .
C55 H55A 0.9500 .
C57 C58 1.518(7) .
C58 C59 1.396(7) .
C58 C63 1.398(7) .
C59 C60 1.387(8) .
C59 H59A 0.9500 .
C60 C61 1.372(8) .
C60 H60A 0.9635 .
C61 C62 1.399(7) .
C61 H61A 0.9500 .
C62 C63 1.406(7) .
C62 C64 1.503(7) .
C63 H63A 0.9500 .
C65 C66 1.476(7) .
C66 C71 1.387(7) .
C66 C67 1.391(8) .
C67 C68 1.351(8) .
C67 H67A 0.9500 .
C68 C69 1.382(8) .
C68 H68B 0.9651 .
C69 C70 1.417(8) .
C69 H69A 0.9500 .
C70 C71 1.368(7) .
C70 C72 1.487(8) .
C71 H71A 0.9500 .
C73 C74 1.521(8) .
C74 C75 1.381(7) .
C74 C79 1.385(8) .
C75 C76 1.368(8) .
C75 H75A 0.9500 .
C76 C77 1.391(9) .
C76 H76A 0.9645 .
C77 C78 1.382(8) .
C77 H77A 0.9500 .
C78 C79 1.379(7) .
C78 C80 1.495(8) .
C79 H79A 0.9500 .
C81 C82 1.488(8) .
C82 C83 1.392(8) .
C82 C87 1.394(7) .
C83 C84 1.366(9) .
C83 H83A 0.9500 .
C84 C85 1.367(8) .
C84 H84A 0.9654 .
C85 C86 1.371(8) .
C85 H85A 0.9500 .
C86 C87 1.392(8) .
C86 C88 1.491(8) .
C87 H87A 0.9500 .
C89 C90 1.503(8) .
C90 C91 1.387(8) .
C90 C95 1.392(7) .
C91 C92 1.335(9) .
C91 H91A 0.9500 .
C92 C93 1.397(9) .
C92 H92A 0.9663 .
C93 C94 1.380(8) .
C93 H93A 0.9500 .
C94 C95 1.385(7) .
C94 C96 1.468(8) .
C95 H95A 0.9500 .

loop_
_platon_squeeze_void_nr
_platon_squeeze_void_average_x
_platon_squeeze_void_average_y
_platon_squeeze_void_average_z
_platon_squeeze_void_volume
_platon_squeeze_void_count_electrons
_platon_squeeze_void_content
1 0.007 0.160 0.015 23552 7059 ' '
